data_1558491
loop_
_publ_author_name
'Szukalski, Adam'
'Haupa, Karolina A.'
'Janczak, Jan'
'Przyby\/l, Bartosz'
'Sznitko, Lech'
'My\'sliwiec, Jaros\/law'

_publ_section_title
;
 Lasing Properties Activation by Constitutional Isomerism of an
 Electron-Accepting Group
;
_journal_issue 25
_journal_name_full 'The Journal of Physical Chemistry C'
_journal_page_first 13845
_journal_page_last 13857
_journal_paper_doi 10.1021/acs.jpcc.0c01054
_journal_volume 124
_journal_year 2020
_chemical_formula_moiety 'C19 H14 N4'
_chemical_formula_sum 'C19 H14 N4'
_chemical_formula_weight 298.34
_space_group_crystal_system orthorhombic
_space_group_IT_number 33
_space_group_name_Hall 'P 2c -2n'
_space_group_name_H-M_alt 'P n a 21'
_atom_sites_solution_hydrogens geom
_audit_creation_method SHELXL-2014/7
_cell_angle_alpha 90
_cell_angle_beta 90
_cell_angle_gamma 90
_cell_formula_units_Z 4
_cell_length_a 16.0816(8)
_cell_length_b 18.5757(10)
_cell_length_c 5.1129(3)
_cell_measurement_reflns_used 1256
_cell_measurement_temperature 295(2)
_cell_measurement_theta_max 29.67
_cell_measurement_theta_min 2.53
_cell_volume 1527.36(14)
_computing_cell_refinement
;
CrysAlis Red 1.171.38.41 (Rigaku Oxford Diffraction, 2015)
;
_computing_data_collection
;
CrysAlis CCD 1.171.38.41 (Rigaku Oxford Diffraction, 2015)
;
_computing_data_reduction
;
CrysAlis Red 1.171.38.41 (Rigaku Oxford Diffraction, 2015)
;
_computing_molecular_graphics
;
Brandenburg & Putz (2006). Diamond 3.0. Crystal and Molecular
Structure Visualisation, University of Bonn, Germany
;
_computing_publication_material 'SHELXL-2014/7 (Sheldrick, 2014)'
_computing_structure_refinement 'SHELXL-2014/7 (Sheldrick, 2014)'
_computing_structure_solution 'SHELXS97 (Sheldrick, 1997)'
_diffrn_ambient_temperature 295(2)
_diffrn_detector_area_resol_mean 10.6249
_diffrn_measured_fraction_theta_full 0.987
_diffrn_measured_fraction_theta_max 0.948
_diffrn_measurement_device_type 'KUMA KM-4 with CCD detector'
_diffrn_measurement_method \w-scan
_diffrn_radiation_type MoK\a
_diffrn_radiation_wavelength 0.71073
_diffrn_reflns_av_R_equivalents 0.0431
_diffrn_reflns_av_unetI/netI 0.0475
_diffrn_reflns_Laue_measured_fraction_full 0.987
_diffrn_reflns_Laue_measured_fraction_max 0.948
_diffrn_reflns_limit_h_max 21
_diffrn_reflns_limit_h_min -21
_diffrn_reflns_limit_k_max 25
_diffrn_reflns_limit_k_min -25
_diffrn_reflns_limit_l_max 7
_diffrn_reflns_limit_l_min -4
_diffrn_reflns_number 20562
_diffrn_reflns_point_group_measured_fraction_full 0.846
_diffrn_reflns_point_group_measured_fraction_max 0.791
_diffrn_reflns_theta_full 28.300
_diffrn_reflns_theta_max 29.667
_diffrn_reflns_theta_min 2.533
_diffrn_source 'fine-focus sealed X-ray tube'
_exptl_absorpt_coefficient_mu 0.080
_exptl_absorpt_correction_T_max 1.0000
_exptl_absorpt_correction_T_min 0.9772
_exptl_absorpt_correction_type multi-scan
_exptl_absorpt_process_details
;
CrysAlisPro 1.171.38.41 (Rigaku Oxford Diffraction, 2015)
Empirical absorption correction using spherical harmonics,
 implemented in SCALE3 ABSPACK scaling algorithm.
;
_exptl_crystal_colour red
_exptl_crystal_density_diffrn 1.297
_exptl_crystal_description parallelepiped
_exptl_crystal_F_000 624
_exptl_crystal_size_max 0.320
_exptl_crystal_size_mid 0.270
_exptl_crystal_size_min 0.210
_refine_diff_density_max 0.105
_refine_diff_density_min -0.097
_refine_diff_density_rms 0.023
_refine_ls_abs_structure_details
;
 Flack x determined using 636 quotients [(I+)-(I-)]/[(I+)+(I-)]
 (Parsons, Flack and Wagner, Acta Cryst. B69 (2013) 249-259).
;
_refine_ls_abs_structure_Flack -0.1(1)
_refine_ls_extinction_method none
_refine_ls_goodness_of_fit_ref 1.000
_refine_ls_hydrogen_treatment constr
_refine_ls_matrix_type full
_refine_ls_number_parameters 208
_refine_ls_number_reflns 3418
_refine_ls_number_restraints 1
_refine_ls_restrained_S_all 1.000
_refine_ls_R_factor_all 0.0724
_refine_ls_R_factor_gt 0.0343
_refine_ls_shift/su_max 0.001
_refine_ls_shift/su_mean 0.000
_refine_ls_structure_factor_coef Fsqd
_refine_ls_weighting_details 'w=1/[\s^2^(Fo^2^)+(0.0180P)^2^] where P=(Fo^2^+2Fc^2^)/3'
_refine_ls_weighting_scheme calc
_refine_ls_wR_factor_gt 0.0498
_refine_ls_wR_factor_ref 0.0542
_reflns_Friedel_coverage 0.510
_reflns_Friedel_fraction_full 0.669
_reflns_Friedel_fraction_max 0.597
_reflns_number_gt 2147
_reflns_number_total 3418
_reflns_threshold_expression 'I > 2\s(I)'
_cod_data_source_file jp0c01054_si_004.cif
_cod_data_source_block PY-pCNCN
_cod_depositor_comments 'Adding full bibliography for 1558491--1558492.cif.'
_cod_database_code 1558491
_shelx_shelxl_version_number 2014/7
_shelx_space_group_comment
;
The symmetry employed for this shelxl refinement is uniquely defined
by the following loop, which should always be used as a source of
symmetry information in preference to the above space-group names.
They are only intended as comments.
;
_shelx_estimated_absorpt_t_min 0.975
_shelx_estimated_absorpt_t_max 0.983
_exptl_absorpt_special_details
;
Empirical correction (ABSPACK) includes:
- Absorption correction using spherical harmonics
- Frame scaling
;

loop_
_space_group_symop_operation_xyz
'x, y, z'
'-x, -y, z+1/2'
'x+1/2, -y+1/2, z'
'-x+1/2, y+1/2, z+1/2'

loop_
_atom_site_label
_atom_site_type_symbol
_atom_site_fract_x
_atom_site_fract_y
_atom_site_fract_z
_atom_site_U_iso_or_equiv
_atom_site_adp_type
_atom_site_occupancy
_atom_site_site_symmetry_order
_atom_site_calc_flag
_atom_site_refinement_flags_posn
_atom_site_refinement_flags_adp
_atom_site_refinement_flags_occupancy
_atom_site_disorder_assembly
_atom_site_disorder_group
C1 C 0.84435(10) 0.57302(9) 0.3598(3) 0.0393(4) Uani 1 1 d . . . . .
C2 C 0.80133(11) 0.63745(10) 0.3527(4) 0.0482(5) Uani 1 1 d . . . . .
H2 H 0.7580 0.6457 0.4695 0.058 Uiso 1 1 calc R U . . .
C3 C 0.82257(13) 0.68939(10) 0.1729(4) 0.0539(6) Uani 1 1 d . . . . .
H3 H 0.7941 0.7330 0.1722 0.065 Uiso 1 1 calc R U . . .
C4 C 0.88476(13) 0.67807(10) -0.0049(4) 0.0550(5) Uani 1 1 d . . . . .
H4 H 0.8976 0.7130 -0.1289 0.066 Uiso 1 1 calc R U . . .
C5 C 0.92808(11) 0.61402(11) 0.0028(4) 0.0513(5) Uani 1 1 d . . . . .
H5 H 0.9709 0.6060 -0.1160 0.062 Uiso 1 1 calc R U . . .
C6 C 0.90879(11) 0.56164(9) 0.1845(4) 0.0454(5) Uani 1 1 d . . . . .
H6 H 0.9389 0.5189 0.1893 0.055 Uiso 1 1 calc R U . . .
N1 N 0.82104(8) 0.52043(7) 0.5379(3) 0.0446(4) Uani 1 1 d . . . . .
N2 N 0.86961(9) 0.46296(8) 0.5850(3) 0.0449(4) Uani 1 1 d . . . . .
C7 C 0.83521(11) 0.42415(9) 0.7708(3) 0.0408(5) Uani 1 1 d . . . . .
C8 C 0.75352(10) 0.45368(9) 0.8595(4) 0.0479(5) Uani 1 1 d . . . . .
H81 H 0.7523 0.4601 1.0477 0.072 Uiso 1 1 calc R U . . .
H82 H 0.7079 0.4226 0.8076 0.072 Uiso 1 1 calc R U . . .
C9 C 0.75005(12) 0.52584(9) 0.7171(4) 0.0452(5) Uani 1 1 d . . . . .
H91 H 0.6982 0.5315 0.6223 0.068 Uiso 1 1 calc R U . . .
H92 H 0.7566 0.5657 0.8377 0.068 Uiso 1 1 calc R U . . .
C10 C 0.87828(11) 0.36114(9) 0.8497(4) 0.0457(5) Uani 1 1 d . . . . .
H10 H 0.9274 0.3518 0.7600 0.055 Uiso 1 1 calc R U . . .
C11 C 0.85809(10) 0.31265(9) 1.0369(4) 0.0400(4) Uani 1 1 d . . . . .
C12 C 0.90797(10) 0.24847(9) 1.0995(3) 0.0406(4) Uani 1 1 d . . . . .
C13 C 0.97899(11) 0.23108(10) 0.9600(4) 0.0587(6) Uani 1 1 d . . . . .
H13 H 0.9962 0.2612 0.8252 0.070 Uiso 1 1 calc R U . . .
C14 C 1.02447(12) 0.17074(10) 1.0151(4) 0.0619(6) Uani 1 1 d . . . . .
H14 H 1.0717 0.1604 0.9172 0.074 Uiso 1 1 calc R U . . .
C15 C 1.00092(12) 0.12531(9) 1.2140(4) 0.0474(5) Uani 1 1 d . . . . .
C16 C 0.93125(12) 0.14129(10) 1.3575(4) 0.0569(5) Uani 1 1 d . . . . .
H16 H 0.9147 0.1111 1.4929 0.068 Uiso 1 1 calc R U . . .
C17 C 0.88576(11) 0.20232(10) 1.3006(4) 0.0528(5) Uani 1 1 d . . . . .
H17 H 0.8389 0.2128 1.4001 0.063 Uiso 1 1 calc R U . . .
C18 C 0.78338(12) 0.32244(9) 1.1869(4) 0.0471(5) Uani 1 1 d . . . . .
N3 N 0.72411(11) 0.32900(9) 1.3086(4) 0.0692(6) Uani 1 1 d . . . . .
C19 C 1.04802(12) 0.06089(11) 1.2656(4) 0.0578(6) Uani 1 1 d . . . . .
N4 N 1.08521(11) 0.00993(9) 1.3020(4) 0.0774(6) Uani 1 1 d . . . . .

loop_
_atom_site_aniso_label
_atom_site_aniso_U_11
_atom_site_aniso_U_22
_atom_site_aniso_U_33
_atom_site_aniso_U_23
_atom_site_aniso_U_13
_atom_site_aniso_U_12
C1 0.0438(10) 0.0392(11) 0.0350(10) 0.0054(9) -0.0097(10) 0.0011(8)
C2 0.0584(12) 0.0455(11) 0.0407(11) 0.0065(10) -0.0042(11) 0.0067(10)
C3 0.0666(14) 0.0415(12) 0.0537(13) 0.0088(10) -0.0177(12) 0.0047(10)
C4 0.0662(13) 0.0507(13) 0.0481(13) 0.0175(11) -0.0159(12) -0.0112(11)
C5 0.0497(11) 0.0608(14) 0.0435(12) 0.0079(11) -0.0053(10) -0.0106(10)
C6 0.0445(11) 0.0445(11) 0.0472(12) 0.0066(10) -0.0038(10) 0.0016(9)
N1 0.0464(9) 0.0414(9) 0.0459(9) 0.0112(8) 0.0049(9) 0.0096(7)
N2 0.0479(9) 0.0404(8) 0.0464(10) 0.0073(8) 0.0020(8) 0.0084(8)
C7 0.0418(10) 0.0390(10) 0.0416(12) 0.0057(9) -0.0001(9) -0.0006(9)
C8 0.0455(10) 0.0447(11) 0.0535(12) 0.0068(10) 0.0033(11) 0.0015(9)
C9 0.0403(10) 0.0484(11) 0.0470(11) 0.0037(10) -0.0001(9) 0.0051(9)
C10 0.0431(10) 0.0441(10) 0.0498(12) 0.0066(10) 0.0021(10) 0.0026(9)
C11 0.0389(10) 0.0376(10) 0.0437(11) 0.0060(9) -0.0037(10) -0.0026(8)
C12 0.0387(10) 0.0361(10) 0.0470(12) 0.0050(9) -0.0045(9) -0.0057(8)
C13 0.0553(12) 0.0543(13) 0.0665(14) 0.0230(11) 0.0092(11) 0.0066(11)
C14 0.0534(12) 0.0614(14) 0.0709(15) 0.0138(13) 0.0077(13) 0.0134(11)
C15 0.0432(11) 0.0387(10) 0.0602(14) 0.0029(10) -0.0104(10) -0.0016(9)
C16 0.0596(13) 0.0447(11) 0.0664(14) 0.0209(11) 0.0012(13) -0.0025(10)
C17 0.0489(11) 0.0481(11) 0.0614(14) 0.0138(11) 0.0089(10) 0.0037(10)
C18 0.0482(12) 0.0356(11) 0.0574(13) 0.0147(10) -0.0006(11) -0.0015(9)
N3 0.0639(12) 0.0594(12) 0.0844(14) 0.0266(10) 0.0213(11) 0.0074(9)
C19 0.0511(12) 0.0469(12) 0.0754(17) 0.0086(12) -0.0107(11) 0.0017(10)
N4 0.0699(12) 0.0583(12) 0.1040(16) 0.0151(12) -0.0094(12) 0.0133(10)

loop_
_atom_type_symbol
_atom_type_description
_atom_type_scat_dispersion_real
_atom_type_scat_dispersion_imag
_atom_type_scat_source
C C 0.0033 0.0016 'International Tables Vol C Tables 4.2.6.8 and 6.1.1.4'
H H 0.0000 0.0000 'International Tables Vol C Tables 4.2.6.8 and 6.1.1.4'
N N 0.0061 0.0033 'International Tables Vol C Tables 4.2.6.8 and 6.1.1.4'

loop_
_geom_angle_atom_site_label_1
_geom_angle_atom_site_label_2
_geom_angle_atom_site_label_3
_geom_angle
_geom_angle_site_symmetry_1
_geom_angle_site_symmetry_3
_geom_angle_publ_flag
C2 C1 C6 119.27(17) . . ?
C2 C1 N1 119.44(17) . . ?
C6 C1 N1 121.27(15) . . ?
C3 C2 C1 120.02(18) . . ?
C3 C2 H2 120.0 . . ?
C1 C2 H2 120.0 . . ?
C4 C3 C2 121.17(18) . . ?
C4 C3 H3 119.4 . . ?
C2 C3 H3 119.4 . . ?
C3 C4 C5 118.89(19) . . ?
C3 C4 H4 120.6 . . ?
C5 C4 H4 120.6 . . ?
C4 C5 C6 120.9(2) . . ?
C4 C5 H5 119.5 . . ?
C6 C5 H5 119.5 . . ?
C5 C6 C1 119.71(18) . . ?
C5 C6 H6 120.1 . . ?
C1 C6 H6 120.1 . . ?
N2 N1 C1 121.32(14) . . ?
N2 N1 C9 113.23(13) . . ?
C1 N1 C9 124.90(14) . . ?
C7 N2 N1 108.68(14) . . ?
N2 C7 C10 116.90(16) . . ?
N2 C7 C8 112.84(15) . . ?
C10 C7 C8 130.23(16) . . ?
C7 C8 C9 102.11(14) . . ?
C7 C8 H81 111.3 . . ?
C9 C8 H81 111.3 . . ?
C7 C8 H82 111.3 . . ?
C9 C8 H82 111.3 . . ?
H81 C8 H82 109.2 . . ?
N1 C9 C8 102.08(13) . . ?
N1 C9 H91 111.4 . . ?
C8 C9 H91 111.4 . . ?
N1 C9 H92 111.4 . . ?
C8 C9 H92 111.4 . . ?
H91 C9 H92 109.2 . . ?
C11 C10 C7 129.27(17) . . ?
C11 C10 H10 115.4 . . ?
C7 C10 H10 115.4 . . ?
C10 C11 C18 119.59(16) . . ?
C10 C11 C12 124.19(16) . . ?
C18 C11 C12 116.21(15) . . ?
C13 C12 C17 116.79(16) . . ?
C13 C12 C11 121.74(16) . . ?
C17 C12 C11 121.47(16) . . ?
C14 C13 C12 121.74(19) . . ?
C14 C13 H13 119.1 . . ?
C12 C13 H13 119.1 . . ?
C13 C14 C15 120.53(19) . . ?
C13 C14 H14 119.7 . . ?
C15 C14 H14 119.7 . . ?
C16 C15 C14 119.21(17) . . ?
C16 C15 C19 120.74(18) . . ?
C14 C15 C19 120.04(19) . . ?
C15 C16 C17 119.85(18) . . ?
C15 C16 H16 120.1 . . ?
C17 C16 H16 120.1 . . ?
C16 C17 C12 121.87(18) . . ?
C16 C17 H17 119.1 . . ?
C12 C17 H17 119.1 . . ?
N3 C18 C11 178.72(19) . . ?
N4 C19 C15 178.9(2) . . ?

loop_
_geom_bond_atom_site_label_1
_geom_bond_atom_site_label_2
_geom_bond_distance
_geom_bond_site_symmetry_2
_geom_bond_publ_flag
C1 C2 1.383(2) . ?
C1 C6 1.386(2) . ?
C1 N1 1.387(2) . ?
C2 C3 1.376(2) . ?
C2 H2 0.9300 . ?
C3 C4 1.368(3) . ?
C3 H3 0.9300 . ?
C4 C5 1.379(2) . ?
C4 H4 0.9300 . ?
C5 C6 1.380(2) . ?
C5 H5 0.9300 . ?
C6 H6 0.9300 . ?
N1 N2 1.3446(17) . ?
N1 C9 1.467(2) . ?
N2 C7 1.314(2) . ?
C7 C10 1.419(2) . ?
C7 C8 1.494(2) . ?
C8 C9 1.526(2) . ?
C8 H81 0.9700 . ?
C8 H82 0.9700 . ?
C9 H91 0.9700 . ?
C9 H92 0.9700 . ?
C10 C11 1.354(2) . ?
C10 H10 0.9300 . ?
C11 C18 1.437(3) . ?
C11 C12 1.472(2) . ?
C12 C13 1.385(2) . ?
C12 C17 1.385(2) . ?
C13 C14 1.368(2) . ?
C13 H13 0.9300 . ?
C14 C15 1.375(3) . ?
C14 H14 0.9300 . ?
C15 C16 1.372(3) . ?
C15 C19 1.441(3) . ?
C16 C17 1.380(2) . ?
C16 H16 0.9300 . ?
C17 H17 0.9300 . ?
C18 N3 1.145(2) . ?
C19 N4 1.135(2) . ?

loop_
_geom_torsion_atom_site_label_1
_geom_torsion_atom_site_label_2
_geom_torsion_atom_site_label_3
_geom_torsion_atom_site_label_4
_geom_torsion
_geom_torsion_site_symmetry_1
_geom_torsion_site_symmetry_2
_geom_torsion_site_symmetry_3
_geom_torsion_site_symmetry_4
_geom_torsion_publ_flag
C6 C1 C2 C3 0.1(3) . . . . ?
N1 C1 C2 C3 -178.50(16) . . . . ?
C1 C2 C3 C4 1.5(3) . . . . ?
C2 C3 C4 C5 -1.8(3) . . . . ?
C3 C4 C5 C6 0.7(3) . . . . ?
C4 C5 C6 C1 0.8(3) . . . . ?
C2 C1 C6 C5 -1.2(2) . . . . ?
N1 C1 C6 C5 177.36(15) . . . . ?
C2 C1 N1 N2 -167.75(15) . . . . ?
C6 C1 N1 N2 13.7(2) . . . . ?
C2 C1 N1 C9 3.1(3) . . . . ?
C6 C1 N1 C9 -175.41(16) . . . . ?
C1 N1 N2 C7 176.57(15) . . . . ?
C9 N1 N2 C7 4.71(19) . . . . ?
N1 N2 C7 C10 -179.37(15) . . . . ?
N1 N2 C7 C8 2.5(2) . . . . ?
N2 C7 C8 C9 -8.1(2) . . . . ?
C10 C7 C8 C9 174.13(18) . . . . ?
N2 N1 C9 C8 -9.40(19) . . . . ?
C1 N1 C9 C8 179.09(15) . . . . ?
C7 C8 C9 N1 9.61(18) . . . . ?
N2 C7 C10 C11 178.77(18) . . . . ?
C8 C7 C10 C11 -3.5(3) . . . . ?
C7 C10 C11 C18 -0.2(3) . . . . ?
C7 C10 C11 C12 179.44(18) . . . . ?
C10 C11 C12 C13 -3.0(3) . . . . ?
C18 C11 C12 C13 176.67(17) . . . . ?
C10 C11 C12 C17 177.37(17) . . . . ?
C18 C11 C12 C17 -3.0(2) . . . . ?
C17 C12 C13 C14 0.9(3) . . . . ?
C11 C12 C13 C14 -178.77(18) . . . . ?
C12 C13 C14 C15 -0.4(3) . . . . ?
C13 C14 C15 C16 -0.2(3) . . . . ?
C13 C14 C15 C19 178.31(18) . . . . ?
C14 C15 C16 C17 0.1(3) . . . . ?
C19 C15 C16 C17 -178.34(18) . . . . ?
C15 C16 C17 C12 0.4(3) . . . . ?
C13 C12 C17 C16 -1.0(3) . . . . ?
C11 C12 C17 C16 178.73(18) . . . . ?
